data_4327308
loop_
_publ_author_name
'Robert T. Stibrany'
'Chengmin Zhang'
'Thomas J. Emge'
'Harvey J. Schugar'
'Joseph A. Potenza'
'Spencer Knapp'

_publ_contact_author
;
 Joseph A. Potenza
 Department of Chemistry and Chemical Biology
 Rutgers, The State University of New Jersey
 610 Taylor Road
 Piscataway, New Jersey 08854 USA 
;
_publ_contact_author_email potenza@rutchem.rutgers.edu
_publ_contact_author_fax '732 445 5312'
_publ_contact_author_phone '732 445 2115'
_publ_section_title
;
 A Tris(pyrazolyl) \h6-Arene Ligand That Selects Cu(I) over Cu(II)
;
_journal_name_full 'Inorganic Chemistry'
_journal_page_first 9713
_journal_page_last 9720
_journal_paper_doi 10.1021/ic060980+
_journal_volume 45
_journal_year 2006
_chemical_formula_moiety 'C42 H42 N6'
_chemical_formula_sum 'C42 H42 N6'
_chemical_formula_weight 630.82
_chemical_name_common 5
_chemical_name_systematic
; 
 1,3,5-Tris[2'-((3,5-dimethylpyrazol-1-yl)methyl)
phenyl]benzene  
;
_space_group_IT_number 148
_symmetry_cell_setting rhombohedral
_symmetry_space_group_name_Hall '-R 3'
_symmetry_space_group_name_H-M 'R -3 :H'
_atom_sites_solution_hydrogens geom
_atom_sites_solution_primary direct
_atom_sites_solution_secondary difmap
_audit_creation_method SHELXL-97
_cell_angle_alpha 90.00
_cell_angle_beta 90.00
_cell_angle_gamma 120.00
_cell_formula_units_Z 6
_cell_length_a 24.5701(11)
_cell_length_b 24.5701(11)
_cell_length_c 10.1453(8)
_cell_measurement_reflns_used 604
_cell_measurement_temperature 296(2)
_cell_measurement_theta_max 32.96
_cell_measurement_theta_min 4.45
_cell_volume 5304.1(5)
_computing_cell_refinement SMART
_computing_data_collection 'SMART (Bruker, 2000)'
_computing_data_reduction 'SAINT (Bruker, 2000)'
_computing_molecular_graphics 'ORTEPIII (Burnett & Johnson, 1996), ORTEP32 (Farrugia, 1997)'
_computing_publication_material 'SHELXTL (Bruker, 2000)'
_computing_structure_refinement 'SHELXL-97 (Sheldrick, 1997)'
_computing_structure_solution 'SHELXS (Sheldrick, 1990)'
_diffrn_ambient_temperature 296(2)
_diffrn_measured_fraction_theta_full 0.998
_diffrn_measured_fraction_theta_max 0.998
_diffrn_measurement_device_type 'Bruker SMART CCD area-detector diffractometer'
_diffrn_measurement_method '\f and \w scans'
_diffrn_radiation_monochromator graphite
_diffrn_radiation_source 'fine-focus sealed tube'
_diffrn_radiation_type MoK\a
_diffrn_radiation_wavelength 0.71073
_diffrn_reflns_av_R_equivalents 0.0706
_diffrn_reflns_av_sigmaI/netI 0.0381
_diffrn_reflns_limit_h_max 26
_diffrn_reflns_limit_h_min -25
_diffrn_reflns_limit_k_max 26
_diffrn_reflns_limit_k_min -22
_diffrn_reflns_limit_l_max 10
_diffrn_reflns_limit_l_min -10
_diffrn_reflns_number 13576
_diffrn_reflns_theta_full 22.44
_diffrn_reflns_theta_max 22.44
_diffrn_reflns_theta_min 2.77
_diffrn_standards_number 0
_exptl_absorpt_coefficient_mu 0.071
_exptl_absorpt_correction_T_max 1.00
_exptl_absorpt_correction_T_min 0.727
_exptl_absorpt_correction_type multi-scan
_exptl_absorpt_process_details 'SADABS (Blessing, 1995)'
_exptl_crystal_colour colorless
_exptl_crystal_density_diffrn 1.185
_exptl_crystal_description prism
_exptl_crystal_F_000 2016
_exptl_crystal_size_max 0.35
_exptl_crystal_size_mid 0.12
_exptl_crystal_size_min 0.08
_refine_diff_density_max 0.153
_refine_diff_density_min -0.119
_refine_diff_density_rms 0.029
_refine_ls_extinction_method none
_refine_ls_goodness_of_fit_ref 1.295
_refine_ls_hydrogen_treatment constr
_refine_ls_matrix_type full
_refine_ls_number_parameters 147
_refine_ls_number_reflns 1530
_refine_ls_number_restraints 0
_refine_ls_restrained_S_all 1.295
_refine_ls_R_factor_all 0.0985
_refine_ls_R_factor_gt 0.0769
_refine_ls_shift/su_max 0.000
_refine_ls_shift/su_mean 0.000
_refine_ls_structure_factor_coef Fsqd
_refine_ls_weighting_details 'calc w=1/[\s^2^(Fo^2^)+(0.0324P)^2^+5.7391P] where P=(Fo^2^+2Fc^2^)/3'
_refine_ls_weighting_scheme calc
_refine_ls_wR_factor_gt 0.1270
_refine_ls_wR_factor_ref 0.1342
_reflns_number_gt 1253
_reflns_number_total 1530
_reflns_threshold_expression I>2\s(I)
_cod_data_source_file ic0609802Bsi20060919_023840_1.cif
_cod_data_source_block 5
_cod_original_sg_symbol_H-M 'R -3'
_cod_database_code 4327308

loop_
_symmetry_equiv_pos_as_xyz
'x, y, z'
'-y, x-y, z'
'-x+y, -x, z'
'x+2/3, y+1/3, z+1/3'
'-y+2/3, x-y+1/3, z+1/3'
'-x+y+2/3, -x+1/3, z+1/3'
'x+1/3, y+2/3, z+2/3'
'-y+1/3, x-y+2/3, z+2/3'
'-x+y+1/3, -x+2/3, z+2/3'
'-x, -y, -z'
'y, -x+y, -z'
'x-y, x, -z'
'-x+2/3, -y+1/3, -z+1/3'
'y+2/3, -x+y+1/3, -z+1/3'
'x-y+2/3, x+1/3, -z+1/3'
'-x+1/3, -y+2/3, -z+2/3'
'y+1/3, -x+y+2/3, -z+2/3'
'x-y+1/3, x+2/3, -z+2/3'

loop_
_atom_site_label
_atom_site_type_symbol
_atom_site_fract_x
_atom_site_fract_y
_atom_site_fract_z
_atom_site_U_iso_or_equiv
_atom_site_adp_type
_atom_site_occupancy
_atom_site_symmetry_multiplicity
_atom_site_calc_flag
_atom_site_refinement_flags
N1 N 0.14056(13) 0.64724(13) 0.1627(3) 0.0609(8) Uani 1 1 d .
N2 N 0.12785(13) 0.61230(13) 0.2740(3) 0.0648(8) Uani 1 1 d .
C21 C 0.19710(14) 0.59663(14) -0.1344(3) 0.0491(8) Uani 1 1 d .
C22 C 0.15796(15) 0.60302(14) -0.0445(3) 0.0538(9) Uani 1 1 d .
C23 C 0.09353(16) 0.56529(17) -0.0588(4) 0.0724(11) Uani 1 1 d .
H23 H 0.0671 0.5691 0.0014 0.087 Uiso 1 1 calc R
C24 C 0.06763(17) 0.52233(18) -0.1593(4) 0.0777(11) Uani 1 1 d .
H24 H 0.0242 0.4978 -0.1671 0.093 Uiso 1 1 calc R
C25 C 0.10582(17) 0.51585(17) -0.2478(4) 0.0734(11) Uani 1 1 d .
H25 H 0.0887 0.4868 -0.3161 0.088 Uiso 1 1 calc R
C26 C 0.16999(15) 0.55262(15) -0.2351(3) 0.0613(9) Uani 1 1 d .
H26 H 0.1959 0.5479 -0.2953 0.074 Uiso 1 1 calc R
C27 C 0.18590(15) 0.64922(16) 0.0698(3) 0.0643(10) Uani 1 1 d .
H27A H 0.2153 0.6407 0.1166 0.077 Uiso 1 1 calc R
H27B H 0.2095 0.6914 0.0342 0.077 Uiso 1 1 calc R
C3 C 0.08508(17) 0.62016(18) 0.3363(4) 0.0715(10) Uani 1 1 d .
C31 C 0.0600(2) 0.5898(2) 0.4663(4) 0.1121(16) Uani 1 1 d .
H31A H 0.0176 0.5559 0.4557 0.168 Uiso 1 1 calc R
H31B H 0.0605 0.6202 0.5266 0.168 Uiso 1 1 calc R
H31C H 0.0856 0.5737 0.5004 0.168 Uiso 1 1 calc R
C4 C 0.07025(17) 0.65919(19) 0.2652(4) 0.0809(12) Uani 1 1 d .
H4 H 0.0413 0.6713 0.2886 0.097 Uiso 1 1 calc R
C41 C 0.26723(14) 0.63337(14) -0.1263(3) 0.0478(8) Uani 1 1 d .
C42 C 0.30058(14) 0.69865(15) -0.1264(3) 0.0514(8) Uani 1 1 d .
H42 H 0.2785 0.7203 -0.1266 0.062 Uiso 1 1 calc R
C5 C 0.10637(17) 0.67625(17) 0.1544(4) 0.0701(10) Uani 1 1 d .
C51 C 0.1117(2) 0.7170(2) 0.0408(5) 0.1072(15) Uani 1 1 d .
H51A H 0.1536 0.7523 0.0368 0.161 Uiso 1 1 calc R
H51B H 0.0824 0.7317 0.0518 0.161 Uiso 1 1 calc R
H51C H 0.1024 0.6933 -0.0394 0.161 Uiso 1 1 calc R

loop_
_atom_site_aniso_label
_atom_site_aniso_U_11
_atom_site_aniso_U_22
_atom_site_aniso_U_33
_atom_site_aniso_U_23
_atom_site_aniso_U_13
_atom_site_aniso_U_12
N1 0.0522(18) 0.0656(19) 0.0644(19) 0.0069(15) 0.0085(15) 0.0291(16)
N2 0.0599(19) 0.068(2) 0.0621(19) 0.0081(16) 0.0098(15) 0.0290(17)
C21 0.040(2) 0.0424(19) 0.064(2) 0.0092(17) -0.0015(16) 0.0194(16)
C22 0.044(2) 0.051(2) 0.062(2) 0.0060(17) 0.0017(17) 0.0206(18)
C23 0.045(2) 0.077(3) 0.084(3) 0.003(2) 0.006(2) 0.022(2)
C24 0.043(2) 0.075(3) 0.097(3) 0.002(2) -0.010(2) 0.016(2)
C25 0.057(3) 0.065(3) 0.085(3) -0.005(2) -0.014(2) 0.021(2)
C26 0.050(2) 0.056(2) 0.074(2) -0.0003(19) -0.0022(18) 0.0238(19)
C27 0.047(2) 0.068(2) 0.074(2) 0.0052(19) 0.0097(18) 0.0254(18)
C3 0.058(2) 0.070(3) 0.072(3) -0.006(2) 0.012(2) 0.021(2)
C31 0.097(3) 0.117(4) 0.088(3) 0.001(3) 0.031(3) 0.028(3)
C4 0.059(3) 0.080(3) 0.110(3) -0.015(3) 0.008(2) 0.039(2)
C41 0.0439(19) 0.046(2) 0.054(2) 0.0023(15) -0.0006(15) 0.0223(18)
C42 0.045(2) 0.051(2) 0.061(2) 0.0034(16) 0.0034(16) 0.0265(19)
C5 0.058(2) 0.063(2) 0.093(3) 0.003(2) -0.001(2) 0.034(2)
C51 0.097(3) 0.090(3) 0.139(4) 0.027(3) -0.013(3) 0.050(3)

loop_
_atom_type_symbol
_atom_type_description
_atom_type_scat_dispersion_real
_atom_type_scat_dispersion_imag
_atom_type_scat_source
C C 0.0033 0.0016 'International Tables Vol C Tables 4.2.6.8 and 6.1.1.4'
H H 0.0000 0.0000 'International Tables Vol C Tables 4.2.6.8 and 6.1.1.4'
N N 0.0061 0.0033 'International Tables Vol C Tables 4.2.6.8 and 6.1.1.4'

loop_
_geom_angle_atom_site_label_1
_geom_angle_atom_site_label_2
_geom_angle_atom_site_label_3
_geom_angle
_geom_angle_site_symmetry_1
_geom_angle_site_symmetry_3
C5 N1 N2 112.3(3) . .
C5 N1 C27 128.0(3) . .
N2 N1 C27 119.7(3) . .
C3 N2 N1 104.7(3) . .
C22 C21 C26 118.7(3) . .
C22 C21 C41 123.3(3) . .
C26 C21 C41 118.0(3) . .
C23 C22 C21 118.7(3) . .
C23 C22 C27 121.1(3) . .
C21 C22 C27 120.3(3) . .
C24 C23 C22 121.8(4) . .
C24 C23 H23 119.1 . .
C22 C23 H23 119.1 . .
C25 C24 C23 119.8(3) . .
C25 C24 H24 120.1 . .
C23 C24 H24 120.1 . .
C24 C25 C26 119.4(4) . .
C24 C25 H25 120.3 . .
C26 C25 H25 120.3 . .
C25 C26 C21 121.7(3) . .
C25 C26 H26 119.2 . .
C21 C26 H26 119.2 . .
N1 C27 C22 114.8(3) . .
N1 C27 H27A 108.6 . .
C22 C27 H27A 108.6 . .
N1 C27 H27B 108.6 . .
C22 C27 H27B 108.6 . .
H27A C27 H27B 107.5 . .
N2 C3 C4 110.8(3) . .
N2 C3 C31 120.8(4) . .
C4 C3 C31 128.4(4) . .
C3 C31 H31A 109.5 . .
C3 C31 H31B 109.5 . .
H31A C31 H31B 109.5 . .
C3 C31 H31C 109.5 . .
H31A C31 H31C 109.5 . .
H31B C31 H31C 109.5 . .
C5 C4 C3 106.6(3) . .
C5 C4 H4 126.7 . .
C3 C4 H4 126.7 . .
C42 C41 C42 117.9(3) . 2_665
C42 C41 C21 122.2(3) . .
C42 C41 C21 119.7(3) 2_665 .
C41 C42 C41 122.1(3) . 3_565
C41 C42 H42 119.0 . .
C41 C42 H42 119.0 3_565 .
N1 C5 C4 105.5(3) . .
N1 C5 C51 122.4(4) . .
C4 C5 C51 132.1(4) . .
C5 C51 H51A 109.5 . .
C5 C51 H51B 109.5 . .
H51A C51 H51B 109.5 . .
C5 C51 H51C 109.5 . .
H51A C51 H51C 109.5 . .
H51B C51 H51C 109.5 . .

loop_
_geom_bond_atom_site_label_1
_geom_bond_atom_site_label_2
_geom_bond_distance
_geom_bond_site_symmetry_2
N1 C5 1.349(4) .
N1 N2 1.356(3) .
N1 C27 1.442(4) .
N2 C3 1.321(4) .
C21 C22 1.390(4) .
C21 C26 1.391(4) .
C21 C41 1.495(4) .
C22 C23 1.385(4) .
C22 C27 1.525(4) .
C23 C24 1.375(5) .
C23 H23 0.9300 .
C24 C25 1.364(5) .
C24 H24 0.9300 .
C25 C26 1.376(4) .
C25 H25 0.9300 .
C26 H26 0.9300 .
C27 H27A 0.9700 .
C27 H27B 0.9700 .
C3 C4 1.386(5) .
C3 C31 1.489(5) .
C31 H31A 0.9600 .
C31 H31B 0.9600 .
C31 H31C 0.9600 .
C4 C5 1.361(5) .
C4 H4 0.9300 .
C41 C42 1.389(4) .
C41 C42 1.395(4) 2_665
C42 C41 1.395(4) 3_565
C42 H42 0.9300 .
C5 C51 1.489(5) .
C51 H51A 0.9600 .
C51 H51B 0.9600 .
C51 H51C 0.9600 .

loop_
_geom_torsion_atom_site_label_1
_geom_torsion_atom_site_label_2
_geom_torsion_atom_site_label_3
_geom_torsion_atom_site_label_4
_geom_torsion
_geom_torsion_site_symmetry_1
_geom_torsion_site_symmetry_4
C5 N1 N2 C3 -0.4(4) . .
C27 N1 N2 C3 -179.7(3) . .
C26 C21 C22 C23 0.0(5) . .
C41 C21 C22 C23 -178.1(3) . .
C26 C21 C22 C27 178.0(3) . .
C41 C21 C22 C27 -0.1(5) . .
C21 C22 C23 C24 -0.4(5) . .
C27 C22 C23 C24 -178.4(3) . .
C22 C23 C24 C25 0.4(6) . .
C23 C24 C25 C26 -0.1(6) . .
C24 C25 C26 C21 -0.3(5) . .
C22 C21 C26 C25 0.3(5) . .
C41 C21 C26 C25 178.5(3) . .
C5 N1 C27 C22 -83.6(4) . .
N2 N1 C27 C22 95.7(4) . .
C23 C22 C27 N1 3.5(5) . .
C21 C22 C27 N1 -174.5(3) . .
N1 N2 C3 C4 0.5(4) . .
N1 N2 C3 C31 -178.6(3) . .
N2 C3 C4 C5 -0.5(4) . .
C31 C3 C4 C5 178.5(4) . .
C22 C21 C41 C42 -57.4(4) . .
C26 C21 C41 C42 124.5(3) . .
C22 C21 C41 C42 126.5(3) . 2_665
C26 C21 C41 C42 -51.6(4) . 2_665
C42 C41 C42 C41 -0.2(6) 2_665 3_565
C21 C41 C42 C41 -176.3(2) . 3_565
N2 N1 C5 C4 0.1(4) . .
C27 N1 C5 C4 179.4(3) . .
N2 N1 C5 C51 -179.6(3) . .
C27 N1 C5 C51 -0.3(6) . .
C3 C4 C5 N1 0.3(4) . .
C3 C4 C5 C51 179.9(4) . .
